data_4300811
loop_
_publ_author_name
'Crisp, Jeffrey A.'
'Meredith, M. Brett'
'Hanusa, Timothy P.'
'Wang, Guangbin'
'Brennessel, William W.'
'Yee, Gordon T.'

_publ_section_title
;
 Bis(1,2,3-trimethylindenyl)iron(III) 2,3-Dicyanonaphtho-1,4-quinonide,
 a Non-Metallocene, Charge-Transfer Salt Metamagnet with Complementary
 Donor--Acceptor Geometries
;
_journal_coden_ASTM INOCAJ
_journal_issue 2
_journal_name_full 'Inorganic Chemistry'
_journal_page_first 172
_journal_page_last 174
_journal_paper_doi 10.1021/ic048398d
_journal_volume 44
_journal_year 2005
_chemical_formula_moiety ' C24 H26 Fe, C12 H4 N2 O2'
_chemical_formula_sum 'C36 H30 Fe N2 O2'
_chemical_formula_weight 578.47
_space_group_IT_number 61
_symmetry_cell_setting orthorhombic
_symmetry_space_group_name_Hall '-P 2ac 2ab'
_symmetry_space_group_name_H-M 'P b c a'
_cell_angle_alpha 90.00
_cell_angle_beta 90.00
_cell_angle_gamma 90.00
_cell_formula_units_Z 8
_cell_length_a 17.020(1)
_cell_length_b 15.989(1)
_cell_length_c 20.364(2)
_cell_measurement_temperature 173(2)
_cell_volume 5541.8(7)
_diffrn_ambient_temperature 173(2)
_exptl_crystal_density_diffrn 1.387
_cod_duplicate_entry 4308359
_cod_database_code 4300811

loop_
_symmetry_equiv_pos_as_xyz
'x, y, z'
'-x+1/2, -y, z+1/2'
'-x, y+1/2, -z+1/2'
'x+1/2, -y+1/2, -z'
'-x, -y, -z'
'x-1/2, y, -z-1/2'
'x, -y-1/2, z-1/2'
'-x-1/2, y-1/2, z'

loop_
_atom_site_label
_atom_site_type_symbol
_atom_site_fract_x
_atom_site_fract_y
_atom_site_fract_z
_atom_site_U_iso_or_equiv
_atom_site_adp_type
_atom_site_occupancy
_atom_site_symmetry_multiplicity
_atom_site_calc_flag
_atom_site_refinement_flags
_atom_site_disorder_assembly
_atom_site_disorder_group
Fe1 Fe 0.42393(5) 0.23610(4) 0.12087(4) 0.0217(2) Uani 1 1 d . . .
C1 C 0.4138(4) 0.1499(3) 0.2018(3) 0.0274(14) Uani 1 1 d . . .
C2 C 0.4857(4) 0.1974(4) 0.2044(3) 0.0252(14) Uani 1 1 d . . .
C3 C 0.4654(4) 0.2835(3) 0.2106(3) 0.0269(14) Uani 1 1 d . . .
C4 C 0.3820(4) 0.2911(4) 0.2063(3) 0.0279(14) Uani 1 1 d . . .
C5 C 0.3497(4) 0.2078(4) 0.2029(3) 0.0273(14) Uani 1 1 d . . .
C6 C 0.2722(4) 0.1770(5) 0.1957(3) 0.0425(18) Uani 1 1 d . . .
H6A H 0.2290 0.2146 0.1947 0.051 Uiso 1 1 calc R . .
C7 C 0.2601(5) 0.0931(5) 0.1901(3) 0.051(2) Uani 1 1 d . . .
H7A H 0.2080 0.0725 0.1860 0.062 Uiso 1 1 calc R . .
C8 C 0.3230(5) 0.0368(5) 0.1902(3) 0.051(2) Uani 1 1 d . . .
H8A H 0.3125 -0.0215 0.1878 0.061 Uiso 1 1 calc R . .
C9 C 0.3991(4) 0.0635(4) 0.1939(3) 0.0408(17) Uani 1 1 d . . .
H9A H 0.4413 0.0247 0.1912 0.049 Uiso 1 1 calc R . .
C10 C 0.5663(4) 0.1598(4) 0.2089(3) 0.0397(16) Uani 1 1 d . . .
H10A H 0.5757 0.1403 0.2538 0.060 Uiso 1 1 calc R . .
H10B H 0.6056 0.2022 0.1973 0.060 Uiso 1 1 calc R . .
H10C H 0.5703 0.1126 0.1784 0.060 Uiso 1 1 calc R . .
C11 C 0.5224(4) 0.3542(4) 0.2177(3) 0.0423(18) Uani 1 1 d . . .
H11A H 0.5345 0.3625 0.2643 0.064 Uiso 1 1 calc R . .
H11B H 0.4991 0.4054 0.1997 0.064 Uiso 1 1 calc R . .
H11C H 0.5707 0.3410 0.1937 0.064 Uiso 1 1 calc R . .
C12 C 0.3338(4) 0.3691(4) 0.2106(3) 0.0442(19) Uani 1 1 d . . .
H12A H 0.3159 0.3770 0.2559 0.066 Uiso 1 1 calc R . .
H12B H 0.2882 0.3643 0.1815 0.066 Uiso 1 1 calc R . .
H12C H 0.3658 0.4171 0.1972 0.066 Uiso 1 1 calc R . .
C13 C 0.3619(4) 0.2685(4) 0.0335(3) 0.0263(13) Uani 1 1 d . . .
C14 C 0.3904(4) 0.1834(3) 0.0326(3) 0.0266(14) Uani 1 1 d . . .
C15 C 0.4737(4) 0.1861(3) 0.0351(3) 0.0243(13) Uani 1 1 d . . .
C16 C 0.4986(3) 0.2712(4) 0.0429(3) 0.0241(13) Uani 1 1 d . . .
C17 C 0.4284(4) 0.3226(3) 0.0399(2) 0.0219(12) Uani 1 1 d . . .
C18 C 0.4174(4) 0.4108(3) 0.0465(3) 0.0303(14) Uani 1 1 d . . .
H18A H 0.4610 0.4475 0.0508 0.036 Uiso 1 1 calc R . .
C19 C 0.3425(4) 0.4404(4) 0.0464(3) 0.0392(18) Uani 1 1 d . . .
H19A H 0.3342 0.4990 0.0503 0.047 Uiso 1 1 calc R . .
C20 C 0.2768(4) 0.3872(4) 0.0406(3) 0.0427(18) Uani 1 1 d . . .
H20A H 0.2255 0.4107 0.0402 0.051 Uiso 1 1 calc R . .
C21 C 0.2853(4) 0.3034(4) 0.0355(3) 0.0346(15) Uani 1 1 d . . .
H21A H 0.2404 0.2682 0.0334 0.042 Uiso 1 1 calc R . .
C22 C 0.3389(4) 0.1074(4) 0.0236(3) 0.0426(18) Uani 1 1 d . . .
H22A H 0.3121 0.1107 -0.0189 0.064 Uiso 1 1 calc R . .
H22B H 0.2998 0.1053 0.0589 0.064 Uiso 1 1 calc R . .
H22C H 0.3714 0.0568 0.0250 0.064 Uiso 1 1 calc R . .
C23 C 0.5282(4) 0.1124(4) 0.0308(3) 0.0366(16) Uani 1 1 d . . .
H23A H 0.5393 0.1001 -0.0155 0.055 Uiso 1 1 calc R . .
H23B H 0.5035 0.0636 0.0513 0.055 Uiso 1 1 calc R . .
H23C H 0.5774 0.1254 0.0536 0.055 Uiso 1 1 calc R . .
C24 C 0.5804(4) 0.3032(3) 0.0451(3) 0.0318(14) Uani 1 1 d . . .
H24A H 0.5980 0.3165 0.0005 0.048 Uiso 1 1 calc R . .
H24B H 0.6149 0.2605 0.0641 0.048 Uiso 1 1 calc R . .
H24C H 0.5823 0.3538 0.0723 0.048 Uiso 1 1 calc R . .
O1 O 0.2802(2) 0.2974(2) 0.3699(2) 0.0374(11) Uani 1 1 d . . .
O2 O 0.5329(2) 0.0902(3) 0.3776(2) 0.0456(12) Uani 1 1 d . . .
N1 N 0.4397(3) 0.4388(3) 0.3668(3) 0.0394(13) Uani 1 1 d . . .
N2 N 0.6205(3) 0.2922(4) 0.3751(3) 0.0456(14) Uani 1 1 d . . .
C25 C 0.3379(3) 0.2498(3) 0.3711(3) 0.0257(12) Uani 1 1 d . . .
C26 C 0.4165(3) 0.2808(3) 0.3723(2) 0.0220(12) Uani 1 1 d . . .
C27 C 0.4821(3) 0.2263(3) 0.3745(3) 0.0253(12) Uani 1 1 d . . .
C28 C 0.4748(3) 0.1377(3) 0.3754(3) 0.0277(13) Uani 1 1 d . . .
C29 C 0.3807(4) 0.0183(3) 0.3744(3) 0.0363(15) Uani 1 1 d . . .
H29A H 0.4246 -0.0183 0.3757 0.044 Uiso 1 1 calc R . .
C30 C 0.3071(4) -0.0148(4) 0.3728(3) 0.0411(17) Uani 1 1 d . . .
H30A H 0.3000 -0.0738 0.3726 0.049 Uiso 1 1 calc R . .
C31 C 0.2421(4) 0.0384(4) 0.3715(3) 0.0402(16) Uani 1 1 d . . .
H31A H 0.1905 0.0159 0.3705 0.048 Uiso 1 1 calc R . .
C32 C 0.2532(3) 0.1235(4) 0.3716(3) 0.0323(14) Uani 1 1 d . . .
H32A H 0.2088 0.1595 0.3713 0.039 Uiso 1 1 calc R . .
C33 C 0.3279(3) 0.1579(3) 0.3721(3) 0.0232(12) Uani 1 1 d . . .
C34 C 0.3934(3) 0.1039(3) 0.3742(3) 0.0251(13) Uani 1 1 d . . .
C35 C 0.4283(4) 0.3685(3) 0.3691(3) 0.0276(13) Uani 1 1 d . . .
C36 C 0.5597(3) 0.2614(4) 0.3751(3) 0.0307(13) Uani 1 1 d . . .

loop_
_atom_site_aniso_label
_atom_site_aniso_U_11
_atom_site_aniso_U_22
_atom_site_aniso_U_33
_atom_site_aniso_U_23
_atom_site_aniso_U_13
_atom_site_aniso_U_12
Fe1 0.0287(4) 0.0210(4) 0.0155(4) 0.0009(3) 0.0014(4) 0.0019(4)
C1 0.035(4) 0.030(3) 0.017(3) 0.001(2) 0.001(3) -0.001(3)
C2 0.030(4) 0.026(3) 0.019(3) 0.000(2) 0.006(3) 0.001(3)
C3 0.038(4) 0.030(3) 0.014(3) -0.004(2) 0.001(3) 0.002(3)
C4 0.037(4) 0.030(3) 0.017(3) 0.001(2) 0.003(3) 0.012(3)
C5 0.030(4) 0.038(3) 0.014(3) 0.003(3) 0.001(3) 0.003(3)
C6 0.031(4) 0.069(5) 0.028(4) 0.008(3) 0.009(3) 0.002(4)
C7 0.040(5) 0.072(5) 0.043(4) 0.003(4) 0.007(4) -0.025(4)
C8 0.068(6) 0.042(4) 0.043(4) 0.010(3) 0.004(4) -0.020(4)
C9 0.054(5) 0.031(3) 0.037(4) 0.008(3) 0.005(3) -0.001(3)
C10 0.040(4) 0.053(4) 0.027(3) 0.002(3) 0.000(3) 0.008(4)
C11 0.061(5) 0.042(4) 0.024(4) -0.002(3) 0.003(3) -0.008(4)
C12 0.069(5) 0.042(4) 0.022(4) -0.001(3) 0.004(4) 0.025(4)
C13 0.034(4) 0.030(3) 0.015(3) 0.002(3) -0.004(3) -0.002(3)
C14 0.041(4) 0.025(3) 0.014(3) 0.002(2) 0.003(3) -0.003(3)
C15 0.026(4) 0.026(3) 0.020(3) -0.003(2) 0.005(3) 0.001(3)
C16 0.031(4) 0.029(3) 0.012(3) -0.001(2) 0.000(2) 0.000(3)
C17 0.025(3) 0.027(3) 0.013(3) 0.000(2) 0.000(3) 0.002(3)
C18 0.045(4) 0.024(3) 0.022(3) 0.003(2) 0.004(3) 0.000(3)
C19 0.060(5) 0.032(4) 0.026(4) 0.008(3) 0.001(3) 0.020(4)
C20 0.042(5) 0.058(5) 0.028(4) 0.006(3) -0.001(3) 0.025(4)
C21 0.026(4) 0.055(4) 0.023(3) 0.000(3) -0.003(3) -0.002(3)
C22 0.052(5) 0.039(4) 0.037(4) -0.007(3) 0.001(3) -0.018(3)
C23 0.047(4) 0.033(4) 0.029(4) -0.004(3) 0.004(3) 0.007(3)
C24 0.035(4) 0.031(3) 0.029(3) -0.002(3) 0.005(3) -0.006(3)
O1 0.030(2) 0.033(2) 0.049(3) 0.001(2) 0.002(2) 0.0105(19)
O2 0.036(3) 0.037(2) 0.064(3) 0.010(2) 0.003(3) 0.013(2)
N1 0.047(4) 0.034(3) 0.038(3) -0.002(2) 0.004(3) -0.006(3)
N2 0.029(3) 0.059(4) 0.049(4) 0.000(3) 0.004(3) -0.008(3)
C25 0.024(3) 0.028(3) 0.025(3) -0.001(2) 0.003(3) 0.006(3)
C26 0.031(3) 0.020(3) 0.015(3) 0.002(2) -0.004(3) 0.000(2)
C27 0.025(3) 0.032(3) 0.019(3) 0.001(3) -0.001(3) 0.002(2)
C28 0.031(3) 0.027(3) 0.025(3) 0.003(3) 0.005(3) 0.003(3)
C29 0.048(4) 0.025(3) 0.036(4) -0.005(3) -0.003(4) 0.003(3)
C30 0.058(5) 0.028(3) 0.038(4) -0.001(3) -0.007(4) -0.013(3)
C31 0.041(4) 0.041(4) 0.039(4) 0.003(3) -0.005(4) -0.019(3)
C32 0.026(3) 0.035(3) 0.036(3) 0.005(3) -0.002(3) -0.008(3)
C33 0.031(3) 0.022(3) 0.017(3) 0.000(2) -0.002(3) 0.002(2)
C34 0.032(3) 0.026(3) 0.017(3) 0.000(2) -0.001(3) 0.002(2)
C35 0.024(3) 0.028(3) 0.031(3) -0.001(2) 0.002(3) 0.000(3)
C36 0.033(4) 0.031(3) 0.027(3) -0.001(3) 0.003(3) 0.004(3)

loop_
_geom_bond_atom_site_label_1
_geom_bond_atom_site_label_2
_geom_bond_distance
_geom_bond_site_symmetry_2
_geom_bond_publ_flag
Fe1 C14 2.067(6) . ?
Fe1 C4 2.076(6) . ?
Fe1 C2 2.093(6) . ?
Fe1 C15 2.099(6) . ?
Fe1 C3 2.099(6) . ?
Fe1 C16 2.109(6) . ?
Fe1 C13 2.134(5) . ?
Fe1 C5 2.143(6) . ?
Fe1 C17 2.153(5) . ?
Fe1 C1 2.155(5) . ?
C1 C9 1.413(8) . ?
C1 C5 1.430(8) . ?
C1 C2 1.441(8) . ?
C2 C3 1.425(8) . ?
C2 C10 1.500(8) . ?
C3 C4 1.427(8) . ?
C3 C11 1.497(8) . ?
C4 C5 1.443(8) . ?
C4 C12 1.494(8) . ?
C5 C6 1.416(9) . ?
C6 C7 1.361(10) . ?
C6 H6A 0.9500 . ?
C7 C8 1.399(10) . ?
C7 H7A 0.9500 . ?
C8 C9 1.366(10) . ?
C8 H8A 0.9500 . ?
C9 H9A 0.9500 . ?
C10 H10A 0.9800 . ?
C10 H10B 0.9800 . ?
C10 H10C 0.9800 . ?
C11 H11A 0.9800 . ?
C11 H11B 0.9800 . ?
C11 H11C 0.9800 . ?
C12 H12A 0.9800 . ?
C12 H12B 0.9800 . ?
C12 H12C 0.9800 . ?
C13 C21 1.418(9) . ?
C13 C17 1.431(8) . ?
C13 C14 1.446(8) . ?
C14 C15 1.419(8) . ?
C14 C22 1.509(8) . ?
C15 C16 1.434(8) . ?
C15 C23 1.503(8) . ?
C16 C17 1.451(8) . ?
C16 C24 1.484(8) . ?
C17 C18 1.429(7) . ?
C18 C19 1.361(9) . ?
C18 H18A 0.9500 . ?
C19 C20 1.411(10) . ?
C19 H19A 0.9500 . ?
C20 C21 1.352(9) . ?
C20 H20A 0.9500 . ?
C21 H21A 0.9500 . ?
C22 H22A 0.9800 . ?
C22 H22B 0.9800 . ?
C22 H22C 0.9800 . ?
C23 H23A 0.9800 . ?
C23 H23B 0.9800 . ?
C23 H23C 0.9800 . ?
C24 H24A 0.9800 . ?
C24 H24B 0.9800 . ?
C24 H24C 0.9800 . ?
O1 C25 1.243(6) . ?
O2 C28 1.247(7) . ?
N1 C35 1.141(7) . ?
N2 C36 1.146(7) . ?
C25 C26 1.427(7) . ?
C25 C33 1.480(7) . ?
C26 C27 1.417(7) . ?
C26 C35 1.418(7) . ?
C27 C28 1.423(8) . ?
C27 C36 1.435(8) . ?
C28 C34 1.487(8) . ?
C29 C30 1.360(9) . ?
C29 C34 1.385(8) . ?
C29 H29A 0.9500 . ?
C30 C31 1.396(9) . ?
C30 H30A 0.9500 . ?
C31 C32 1.374(8) . ?
C31 H31A 0.9500 . ?
C32 C33 1.386(8) . ?
C32 H32A 0.9500 . ?
C33 C34 1.411(7) . ?
